data_1503833
loop_
_publ_author_name
'Shu, Chunying'
'Xu, Wei'
'Slebodnick, Carla'
'Champion, Hunter'
'Fu, Wujun'
'Reid, Jonathan E.'
'Azurmendi, Hugo'
'Wang, Chunru'
'Harich, Kim'
'Dorn, Harry C.'
'Gibson, Harry W.'

_publ_section_title
;
 Syntheses and structures of phenyl-C81-butyric acid methyl esters (PCBMs)
 from M3N@C80.
;
_journal_issue 8
_journal_name_full 'Organic letters'
_journal_page_first 1753
_journal_page_last 1756
_journal_paper_doi 10.1021/ol9002527
_journal_volume 11
_journal_year 2009
_chemical_formula_moiety 'C92 H14 N O2 Sc3, 3 (C S2)'
_chemical_formula_sum 'C95 H14 N O2 S6 Sc3'
_chemical_formula_weight 1528.31
_chemical_name_systematic
; 
 ? 
;
_space_group_IT_number 2
_symmetry_cell_setting triclinic
_symmetry_space_group_name_Hall '-P 1'
_symmetry_space_group_name_H-M 'P -1'
_atom_sites_solution_hydrogens geom
_atom_sites_solution_primary direct
_atom_sites_solution_secondary difmap
_audit_creation_method SHELXL-97
_cell_angle_alpha 91.3635(18)
_cell_angle_beta 93.6193(18)
_cell_angle_gamma 91.7519(19)
_cell_formula_units_Z 2
_cell_length_a 10.9346(3)
_cell_length_b 14.4078(3)
_cell_length_c 17.2479(4)
_cell_measurement_reflns_used 48983
_cell_measurement_temperature 100(2)
_cell_measurement_theta_max 67.4969
_cell_measurement_theta_min 2.5648
_cell_volume 2709.71(11)
_computing_cell_refinement 'CrysAlisPro (Oxford Diffraction)'
_computing_data_collection 'CrysAlisPro (Oxford Diffraction)'
_computing_data_reduction 'CrysAlisPro (Oxford Diffraction)'
_computing_molecular_graphics 'SHELXTL (Sheldrick, G. M. (2008). Acta Cryst. A64, 112-122.)'
_computing_publication_material 'SHELXTL (Sheldrick, G. M. (2008). Acta Cryst. A64, 112-122.)'
_computing_structure_refinement 'SHELXL-97 (Sheldrick, G. M. (2008). Acta Cryst. A64, 112-122.)'
_computing_structure_solution 'SHELXS-97 (Sheldrick, G. M. (2008). Acta Cryst. A64, 112-122.)'
_diffrn_ambient_temperature 100(2)
_diffrn_detector CCD
_diffrn_detector_area_resol_mean 8.3174
_diffrn_detector_type 'Oxford Diffraction Onyx CCD'
_diffrn_measured_fraction_theta_full 0.991
_diffrn_measured_fraction_theta_max 0.991
_diffrn_measurement_device '\k-geometry diffractometer'
_diffrn_measurement_device_type 'Oxford Diffraction Nova'
_diffrn_measurement_method 'phi and omega scans'
_diffrn_radiation_monochromator mirrors
_diffrn_radiation_probe x-ray
_diffrn_radiation_type CuK\a
_diffrn_radiation_wavelength 1.54178
_diffrn_reflns_av_R_equivalents 0.0534
_diffrn_reflns_av_sigmaI/netI 0.0208
_diffrn_reflns_limit_h_max 13
_diffrn_reflns_limit_h_min -13
_diffrn_reflns_limit_k_max 17
_diffrn_reflns_limit_k_min -16
_diffrn_reflns_limit_l_max 20
_diffrn_reflns_limit_l_min -20
_diffrn_reflns_number 73311
_diffrn_reflns_theta_full 67.74
_diffrn_reflns_theta_max 67.74
_diffrn_reflns_theta_min 2.57
_diffrn_source 'Nova Micro-focus X-ray Source (Cu)'
_diffrn_source_current 0.95
_diffrn_source_voltage 49.5
_diffrn_standards_decay_% <2%
_diffrn_standards_interval_count 50
_diffrn_standards_number 1
_exptl_absorpt_coefficient_mu 5.879
_exptl_absorpt_correction_T_max 0.654
_exptl_absorpt_correction_T_min 0.425
_exptl_absorpt_correction_type gaussian
_exptl_absorpt_process_details 'CrysAlisPro (Oxford Diffraction)'
_exptl_crystal_colour black
_exptl_crystal_density_diffrn 1.873
_exptl_crystal_density_method 'not measured'
_exptl_crystal_description prism
_exptl_crystal_F_000 1532
_exptl_crystal_size_max 0.16
_exptl_crystal_size_mid 0.13
_exptl_crystal_size_min 0.10
_refine_diff_density_max 0.969
_refine_diff_density_min -1.069
_refine_diff_density_rms 0.083
_refine_ls_extinction_method none
_refine_ls_goodness_of_fit_ref 1.053
_refine_ls_hydrogen_treatment constr
_refine_ls_matrix_type full
_refine_ls_number_parameters 945
_refine_ls_number_reflns 9740
_refine_ls_number_restraints 0
_refine_ls_restrained_S_all 1.053
_refine_ls_R_factor_all 0.0593
_refine_ls_R_factor_gt 0.0567
_refine_ls_shift/su_max 0.001
_refine_ls_shift/su_mean 0.000
_refine_ls_structure_factor_coef Fsqd
_refine_ls_weighting_details 'calc w=1/[\s^2^(Fo^2^)+(0.0643P)^2^+7.2699P] where P=(Fo^2^+2Fc^2^)/3'
_refine_ls_weighting_scheme calc
_refine_ls_wR_factor_gt 0.1425
_refine_ls_wR_factor_ref 0.1447
_reflns_number_gt 9202
_reflns_number_total 9740
_reflns_threshold_expression >2sigma(I)
_cod_data_source_file ol9002527_si_002.cif
_cod_data_source_block '[1109]PCBM'
_cod_database_code 1503833

loop_
_symmetry_equiv_pos_as_xyz
'x, y, z'
'-x, -y, -z'

loop_
_atom_site_label
_atom_site_type_symbol
_atom_site_fract_x
_atom_site_fract_y
_atom_site_fract_z
_atom_site_U_iso_or_equiv
_atom_site_adp_type
_atom_site_occupancy
_atom_site_symmetry_multiplicity
_atom_site_calc_flag
_atom_site_refinement_flags
_atom_site_disorder_assembly
_atom_site_disorder_group
N1 N 0.9320(2) 0.73961(16) 0.24611(14) 0.0178(5) Uani 1 1 d . . .
Sc1 Sc 0.91814(5) 0.59689(4) 0.24469(4) 0.02363(15) Uani 1 1 d . A .
Sc2A Sc 1.05590(14) 0.81203(6) 0.31963(11) 0.0241(4) Uani 0.737(5) 1 d P A 1
Sc3A Sc 0.82029(15) 0.80690(8) 0.16722(8) 0.0401(5) Uani 0.737(5) 1 d P A 1
Sc2B Sc 1.0954(4) 0.8033(2) 0.2861(3) 0.0276(11) Uani 0.263(5) 1 d P A 2
Sc3B Sc 0.7798(4) 0.8107(3) 0.2234(8) 0.115(5) Uani 0.263(5) 1 d P A 2
C1 C 0.9147(3) 0.44160(19) 0.18384(16) 0.0173(6) Uani 1 1 d . . .
C2 C 0.8145(3) 0.4905(2) 0.14706(17) 0.0199(6) Uani 1 1 d . A .
C3 C 0.7085(3) 0.5257(2) 0.18254(19) 0.0232(6) Uani 1 1 d . . .
C4 C 0.6526(3) 0.5981(2) 0.13787(19) 0.0254(7) Uani 1 1 d . A .
C5 C 0.5884(3) 0.6701(2) 0.1717(2) 0.0309(8) Uani 1 1 d . . .
C6 C 0.5962(3) 0.7565(2) 0.1317(2) 0.0273(7) Uani 1 1 d . A .
C7 C 0.5969(3) 0.8445(2) 0.1699(2) 0.0295(7) Uani 1 1 d . . .
C8 C 0.6707(3) 0.9143(2) 0.1355(2) 0.0292(7) Uani 1 1 d . A .
C9 C 0.7432(3) 0.9804(2) 0.1853(2) 0.0274(7) Uani 1 1 d . . .
C10 C 0.8582(3) 1.0035(2) 0.15544(18) 0.0238(6) Uani 1 1 d . A .
C11 C 0.9631(3) 1.0286(2) 0.20535(19) 0.0246(7) Uani 1 1 d . . .
C12 C 1.0746(3) 0.9996(2) 0.1758(2) 0.0259(7) Uani 1 1 d . A .
C13 C 1.1716(3) 0.9699(2) 0.2266(2) 0.0274(7) Uani 1 1 d . . .
C14 C 1.2400(3) 0.8979(2) 0.1918(2) 0.0343(8) Uani 1 1 d . A .
C15 C 1.2919(3) 0.8274(3) 0.2368(3) 0.0439(10) Uani 1 1 d . . .
C16 C 1.2913(3) 0.7394(2) 0.1983(2) 0.0313(8) Uani 1 1 d . A .
C17 C 1.2742(3) 0.6539(2) 0.2377(2) 0.0296(7) Uani 1 1 d . . .
C18 C 1.2097(3) 0.5838(2) 0.1912(2) 0.0270(7) Uani 1 1 d . A .
C19 C 1.1292(3) 0.5152(2) 0.2234(2) 0.0285(7) Uani 1 1 d . . .
C20 C 1.0299(3) 0.4854(2) 0.16780(18) 0.0221(6) Uani 1 1 d . A .
C21A C 0.8677(7) 0.5412(4) 0.0831(3) 0.0157(16) Uiso 0.549(3) 1 d P A 1
C22A C 0.9967(6) 0.5365(4) 0.0951(3) 0.0150(11) Uiso 0.549(3) 1 d P A 1
C23A C 1.1849(7) 0.6261(6) 0.1129(4) 0.0226(18) Uiso 0.549(3) 1 d P A 1
C24A C 1.2332(5) 0.7183(5) 0.1150(4) 0.0213(12) Uiso 0.549(3) 1 d P A 1
C25A C 1.1792(6) 0.8805(5) 0.1086(4) 0.0229(13) Uiso 0.549(3) 1 d P A 1
C26A C 1.0829(7) 0.9443(5) 0.1030(4) 0.0252(15) Uiso 0.549(3) 1 d P A 1
C27A C 0.8579(7) 0.9492(4) 0.0843(3) 0.0221(13) Uiso 0.549(3) 1 d P A 1
C28A C 0.7443(7) 0.8962(6) 0.0703(4) 0.0289(17) Uiso 0.549(3) 1 d P A 1
C29A C 0.6637(6) 0.7365(6) 0.0681(4) 0.0246(15) Uiso 0.549(3) 1 d P A 1
C30A C 0.6961(6) 0.6398(4) 0.0737(3) 0.0196(12) Uiso 0.549(3) 1 d P A 1
C31A C 1.0751(5) 0.6053(4) 0.0669(3) 0.0203(11) Uiso 0.549(3) 1 d P A 1
C32A C 1.1751(5) 0.7912(4) 0.0747(3) 0.0242(12) Uiso 0.549(3) 1 d P A 1
C33A C 0.9719(5) 0.9178(4) 0.0573(3) 0.0249(12) Uiso 0.549(3) 1 d P A 1
C34A C 0.7429(5) 0.8046(4) 0.0373(3) 0.0242(12) Uiso 0.549(3) 1 d P A 1
C35A C 0.8086(5) 0.6131(4) 0.0446(3) 0.0189(11) Uiso 0.549(3) 1 d P A 1
C36A C 0.8895(6) 0.6777(5) 0.0113(3) 0.0168(11) Uiso 0.549(3) 1 d P A 1
C37A C 0.8555(6) 0.7753(5) 0.0087(3) 0.0219(12) Uiso 0.549(3) 1 d P A 1
C38A C 0.9689(7) 0.8304(4) 0.0176(3) 0.0161(11) Uiso 0.549(3) 1 d P A 1
C39A C 1.0699(5) 0.7693(5) 0.0255(3) 0.0213(12) Uiso 0.549(3) 1 d P A 1
C40A C 1.0200(7) 0.6745(4) 0.0224(3) 0.0142(11) Uiso 0.549(3) 1 d P A 1
C21B C 1.0392(8) 0.9568(5) 0.1031(4) 0.0197(16) Uiso 0.451(3) 1 d P A 2
C22B C 0.9100(8) 0.9589(4) 0.0886(4) 0.0157(14) Uiso 0.451(3) 1 d P A 2
C23B C 0.7143(8) 0.8693(7) 0.0668(5) 0.0261(19) Uiso 0.451(3) 1 d P A 2
C24B C 0.6740(8) 0.7709(7) 0.0625(5) 0.0274(19) Uiso 0.451(3) 1 d P A 2
C25B C 0.7352(8) 0.6104(6) 0.0723(4) 0.0245(16) Uiso 0.451(3) 1 d P A 2
C26B C 0.8324(9) 0.5499(6) 0.0835(5) 0.021(2) Uiso 0.451(3) 1 d P A 2
C27B C 1.0545(8) 0.5458(5) 0.1074(4) 0.0204(14) Uiso 0.451(3) 1 d P A 2
C28B C 1.1657(8) 0.6026(7) 0.1216(5) 0.024(2) Uiso 0.451(3) 1 d P A 2
C29B C 1.2456(7) 0.7600(6) 0.1306(4) 0.0251(16) Uiso 0.451(3) 1 d P A 2
C30B C 1.2142(7) 0.8590(5) 0.1268(4) 0.0161(14) Uiso 0.451(3) 1 d P A 2
C31B C 0.8391(6) 0.8895(5) 0.0450(4) 0.0221(14) Uiso 0.451(3) 1 d P A 2
C32B C 0.7461(7) 0.6978(5) 0.0382(4) 0.0254(15) Uiso 0.451(3) 1 d P A 2
C33B C 0.9532(6) 0.5744(5) 0.0593(4) 0.0220(14) Uiso 0.451(3) 1 d P A 2
C34B C 1.1753(7) 0.6904(5) 0.0863(4) 0.0218(14) Uiso 0.451(3) 1 d P A 2
C35B C 1.1089(6) 0.8836(5) 0.0774(4) 0.0212(14) Uiso 0.451(3) 1 d P A 2
C36B C 1.0416(7) 0.8145(6) 0.0298(4) 0.0223(15) Uiso 0.451(3) 1 d P A 2
C37B C 1.0770(6) 0.7180(6) 0.0335(4) 0.0212(14) Uiso 0.451(3) 1 d P A 2
C38B C 0.9655(9) 0.6608(5) 0.0199(4) 0.0174(14) Uiso 0.451(3) 1 d P A 2
C39B C 0.8629(6) 0.7195(7) 0.0111(4) 0.0200(14) Uiso 0.451(3) 1 d P A 2
C40B C 0.9099(8) 0.8159(5) 0.0151(4) 0.0178(14) Uiso 0.451(3) 1 d P A 2
C41 C 0.8973(3) 0.44521(19) 0.30536(16) 0.0173(6) Uani 1 1 d . A .
C42 C 0.7886(3) 0.4952(2) 0.32106(17) 0.0195(6) Uani 1 1 d . . .
C43 C 0.6959(3) 0.5276(2) 0.26490(19) 0.0224(6) Uani 1 1 d . A .
C44 C 0.6285(3) 0.6025(2) 0.2985(2) 0.0279(7) Uani 1 1 d . . .
C45 C 0.5760(3) 0.6733(2) 0.2529(2) 0.0331(8) Uani 1 1 d . A .
C46 C 0.5733(3) 0.7613(2) 0.2921(2) 0.0275(7) Uani 1 1 d . . .
C47 C 0.5860(3) 0.8468(2) 0.2527(2) 0.0303(7) Uani 1 1 d . A .
C48 C 0.6501(3) 0.9180(2) 0.2999(2) 0.0275(7) Uani 1 1 d . . .
C49 C 0.7317(3) 0.9833(2) 0.2668(2) 0.0297(7) Uani 1 1 d . A .
C50 C 0.8350(3) 1.0098(2) 0.31666(19) 0.0291(7) Uani 1 1 d . . .
C51 C 0.9504(3) 1.0311(2) 0.28681(19) 0.0262(7) Uani 1 1 d . A .
C52 C 1.0505(3) 1.0027(2) 0.33702(19) 0.0285(7) Uani 1 1 d . . .
C53 C 1.1607(3) 0.9728(2) 0.3083(2) 0.0291(7) Uani 1 1 d . A .
C54 C 1.2241(3) 0.9067(2) 0.3568(2) 0.0361(8) Uani 1 1 d . . .
C55 C 1.2845(3) 0.8319(3) 0.3208(3) 0.0440(10) Uani 1 1 d . A .
C56 C 1.2690(3) 0.7452(2) 0.3590(2) 0.0327(8) Uani 1 1 d . . .
C57 C 1.2620(3) 0.6571(2) 0.3189(2) 0.0292(7) Uani 1 1 d . A .
C58 C 1.1859(3) 0.5897(2) 0.3520(2) 0.0301(7) Uani 1 1 d . . .
C59 C 1.1172(3) 0.5178(2) 0.3055(2) 0.0296(7) Uani 1 1 d . A .
C60 C 1.0053(3) 0.4914(2) 0.34193(17) 0.0207(6) Uani 1 1 d . . .
C61A C 0.7853(7) 0.5585(4) 0.3860(4) 0.0185(15) Uiso 0.549(3) 1 d P A 1
C62A C 0.6896(6) 0.6210(4) 0.3789(4) 0.0216(13) Uiso 0.549(3) 1 d P A 1
C63A C 0.6349(6) 0.7826(5) 0.3725(3) 0.0216(12) Uiso 0.549(3) 1 d P A 1
C64A C 0.6812(7) 0.8771(6) 0.3753(4) 0.0221(19) Uiso 0.549(3) 1 d P A 1
C65A C 0.8718(6) 0.9687(4) 0.3921(3) 0.0211(12) Uiso 0.549(3) 1 d P A 1
C66A C 1.0010(8) 0.9638(5) 0.4041(4) 0.023(2) Uiso 0.549(3) 1 d P A 1
C67A C 1.1794(6) 0.8658(4) 0.4184(3) 0.0215(12) Uiso 0.549(3) 1 d P A 1
C68A C 1.2054(6) 0.7655(5) 0.4194(4) 0.0230(14) Uiso 0.549(3) 1 d P A 1
C69A C 1.1199(6) 0.6085(6) 0.4126(4) 0.0256(16) Uiso 0.549(3) 1 d P A 1
C70A C 1.0079(6) 0.5529(4) 0.4052(3) 0.0184(12) Uiso 0.549(3) 1 d P A 1
C71A C 0.6941(5) 0.7112(4) 0.4127(3) 0.0228(12) Uiso 0.549(3) 1 d P A 1
C72A C 0.7941(5) 0.9002(4) 0.4204(3) 0.0212(12) Uiso 0.549(3) 1 d P A 1
C73A C 1.0612(5) 0.8927(4) 0.4447(3) 0.0213(12) Uiso 0.549(3) 1 d P A 1
C74A C 1.1217(5) 0.6983(4) 0.4486(3) 0.0217(12) Uiso 0.549(3) 1 d P A 1
C75A C 0.8963(5) 0.5850(4) 0.4327(3) 0.0206(12) Uiso 0.549(3) 1 d P A 1
C76A C 0.7989(5) 0.7351(6) 0.4617(3) 0.0200(12) Uiso 0.549(3) 1 d P A 1
C77A C 0.8472(7) 0.8299(4) 0.4654(3) 0.0156(12) Uiso 0.549(3) 1 d P A 1
C78A C 0.9788(6) 0.8270(5) 0.4761(3) 0.0198(12) Uiso 0.549(3) 1 d P A 1
C79A C 1.0119(6) 0.7276(5) 0.4791(3) 0.0214(12) Uiso 0.549(3) 1 d P A 1
C80A C 0.8973(7) 0.6737(4) 0.4723(3) 0.0149(11) Uiso 0.549(3) 1 d P A 1
C61B C 0.6500(7) 0.6463(5) 0.3677(4) 0.0189(14) Uiso 0.451(3) 1 d P A 2
C62B C 0.6151(7) 0.7429(7) 0.3643(4) 0.0268(17) Uiso 0.451(3) 1 d P A 2
C63B C 0.6950(9) 0.9025(8) 0.3729(5) 0.029(3) Uiso 0.451(3) 1 d P A 2
C64B C 0.8049(8) 0.9600(5) 0.3853(4) 0.0252(15) Uiso 0.451(3) 1 d P A 2
C65B C 1.0305(11) 0.9538(7) 0.4100(6) 0.029(3) Uiso 0.451(3) 1 d P A 2
C66B C 1.1324(8) 0.8976(6) 0.4274(4) 0.0282(16) Uiso 0.451(3) 1 d P A 2
C67B C 1.1813(8) 0.7344(7) 0.4314(5) 0.0263(18) Uiso 0.451(3) 1 d P A 2
C68B C 1.1377(8) 0.6396(7) 0.4239(5) 0.028(2) Uiso 0.451(3) 1 d P A 2
C69B C 0.9518(7) 0.5477(4) 0.4070(4) 0.0149(13) Uiso 0.451(3) 1 d P A 2
C70B C 0.8233(8) 0.5496(5) 0.3924(4) 0.0148(17) Uiso 0.451(3) 1 d P A 2
C71B C 0.6838(7) 0.8143(5) 0.4079(4) 0.0243(15) Uiso 0.451(3) 1 d P A 2
C72B C 0.9065(7) 0.9305(5) 0.4327(4) 0.0280(16) Uiso 0.451(3) 1 d P A 2
C73B C 1.1161(7) 0.8082(5) 0.4593(5) 0.0314(17) Uiso 0.451(3) 1 d P A 2
C74B C 1.0193(7) 0.6194(5) 0.4479(4) 0.0253(15) Uiso 0.451(3) 1 d P A 2
C75B C 0.7522(6) 0.6235(5) 0.4174(4) 0.0202(14) Uiso 0.451(3) 1 d P A 2
C76B C 0.7842(7) 0.7877(6) 0.4606(4) 0.0240(15) Uiso 0.451(3) 1 d P A 2
C77B C 0.8951(9) 0.8445(5) 0.4725(4) 0.0201(16) Uiso 0.451(3) 1 d P A 2
C78B C 0.9989(7) 0.7864(7) 0.4835(4) 0.0243(16) Uiso 0.451(3) 1 d P A 2
C79B C 0.9506(8) 0.6901(5) 0.4791(4) 0.0184(14) Uiso 0.451(3) 1 d P A 2
C80B C 0.8183(7) 0.6929(6) 0.4652(4) 0.0227(15) Uiso 0.451(3) 1 d P A 2
O1 O 0.6645(2) 0.14187(17) 0.42284(13) 0.0316(5) Uani 1 1 d . . .
O2 O 0.4758(2) 0.13177(16) 0.36362(13) 0.0281(5) Uani 1 1 d . . .
C81 C 0.9015(3) 0.36947(19) 0.24431(16) 0.0183(6) Uani 1 1 d . A .
C82 C 1.0134(3) 0.30920(19) 0.25248(17) 0.0176(6) Uani 1 1 d . . .
C83 C 1.0668(3) 0.2870(2) 0.32478(17) 0.0221(6) Uani 1 1 d . A .
H83 H 1.0319 0.3083 0.3708 0.027 Uiso 1 1 calc R . .
C84 C 1.1704(3) 0.2341(2) 0.32994(18) 0.0250(7) Uani 1 1 d . . .
H84 H 1.2063 0.2195 0.3795 0.030 Uiso 1 1 calc R A .
C85 C 1.2222(3) 0.2023(2) 0.26315(18) 0.0212(6) Uani 1 1 d . A .
H85 H 1.2947 0.1676 0.2668 0.025 Uiso 1 1 calc R . .
C86 C 1.1665(3) 0.2220(2) 0.19104(18) 0.0214(6) Uani 1 1 d . . .
H86 H 1.2000 0.1993 0.1450 0.026 Uiso 1 1 calc R A .
C87 C 1.0626(3) 0.2745(2) 0.18594(17) 0.0199(6) Uani 1 1 d . A .
H87 H 1.0246 0.2869 0.1364 0.024 Uiso 1 1 calc R . .
C88 C 0.7822(3) 0.3098(2) 0.23334(18) 0.0217(6) Uani 1 1 d . . .
H88A H 0.7132 0.3504 0.2196 0.026 Uiso 1 1 calc R A .
H88B H 0.7890 0.2649 0.1896 0.026 Uiso 1 1 calc R . .
C89 C 0.7543(3) 0.2567(2) 0.30611(19) 0.0236(6) Uani 1 1 d . A .
H89A H 0.8167 0.2092 0.3156 0.028 Uiso 1 1 calc R . .
H89B H 0.7587 0.3002 0.3516 0.028 Uiso 1 1 calc R . .
C90 C 0.6275(3) 0.2096(2) 0.29719(18) 0.0228(6) Uani 1 1 d . . .
H90A H 0.5658 0.2571 0.2861 0.027 Uiso 1 1 calc R A .
H90B H 0.6242 0.1653 0.2523 0.027 Uiso 1 1 calc R . .
C91 C 0.5953(3) 0.1585(2) 0.36821(18) 0.0208(6) Uani 1 1 d . A .
C92 C 0.4360(3) 0.0812(3) 0.4291(2) 0.0334(8) Uani 1 1 d . . .
H92A H 0.4731 0.0201 0.4298 0.050 Uiso 1 1 calc R . .
H92B H 0.3465 0.0731 0.4247 0.050 Uiso 1 1 calc R . .
H92C H 0.4613 0.1159 0.4773 0.050 Uiso 1 1 calc R . .
S1 S 0.40730(10) 0.38520(10) 0.14003(6) 0.0579(3) Uani 1 1 d . . .
S2 S 0.59673(8) 0.38899(7) 0.01485(5) 0.0362(2) Uani 1 1 d . . .
S3 S 0.39942(13) 0.41926(9) 0.34945(8) 0.0650(4) Uani 1 1 d . . .
S4 S 0.58161(12) 0.37831(10) 0.48608(7) 0.0602(3) Uani 1 1 d . . .
S5 S 0.41215(8) 0.06919(6) 0.13514(6) 0.0389(2) Uani 1 1 d . . .
S6 S 0.61383(10) 0.13245(9) 0.03000(7) 0.0557(3) Uani 1 1 d . . .
C93 C 0.5027(3) 0.3868(2) 0.0778(2) 0.0307(7) Uani 1 1 d . . .
C94 C 0.4889(3) 0.3981(2) 0.4187(2) 0.0334(8) Uani 1 1 d . . .
C95 C 0.5130(3) 0.1017(2) 0.08269(19) 0.0262(7) Uani 1 1 d . . .

loop_
_atom_site_aniso_label
_atom_site_aniso_U_11
_atom_site_aniso_U_22
_atom_site_aniso_U_33
_atom_site_aniso_U_23
_atom_site_aniso_U_13
_atom_site_aniso_U_12
N1 0.0150(12) 0.0127(11) 0.0251(13) 0.0004(9) -0.0025(10) -0.0003(9)
Sc1 0.0155(3) 0.0112(3) 0.0437(4) 0.0017(2) -0.0019(2) -0.0001(2)
Sc2A 0.0196(6) 0.0238(5) 0.0272(8) -0.0093(4) -0.0091(5) 0.0017(4)
Sc3A 0.0289(8) 0.0342(6) 0.0540(9) 0.0255(5) -0.0270(5) -0.0111(5)
Sc2B 0.0241(17) 0.0276(14) 0.030(2) 0.0038(13) -0.0055(16) -0.0111(12)
Sc3B 0.0182(18) 0.0242(18) 0.301(14) 0.028(3) -0.019(4) 0.0091(13)
C1 0.0265(15) 0.0137(13) 0.0114(13) -0.0030(10) -0.0003(11) 0.0027(11)
C2 0.0259(15) 0.0141(13) 0.0185(14) -0.0002(11) -0.0064(12) -0.0029(11)
C3 0.0204(15) 0.0172(14) 0.0307(17) -0.0023(12) -0.0044(12) -0.0067(11)
C4 0.0198(15) 0.0234(16) 0.0312(17) -0.0023(13) -0.0089(12) -0.0056(12)
C5 0.0135(15) 0.0296(17) 0.047(2) 0.0016(15) -0.0115(14) -0.0045(12)
C6 0.0145(14) 0.0260(16) 0.0395(19) -0.0023(14) -0.0130(13) 0.0015(12)
C7 0.0192(15) 0.0273(17) 0.0414(19) -0.0026(14) -0.0048(14) 0.0065(13)
C8 0.0264(17) 0.0256(16) 0.0351(18) 0.0077(14) -0.0074(14) 0.0087(13)
C9 0.0275(17) 0.0168(15) 0.0382(19) 0.0050(13) -0.0020(14) 0.0101(12)
C10 0.0337(17) 0.0138(14) 0.0238(16) 0.0049(12) -0.0028(13) 0.0043(12)
C11 0.0310(17) 0.0110(13) 0.0314(17) 0.0055(12) -0.0016(13) -0.0022(12)
C12 0.0330(17) 0.0117(13) 0.0331(17) 0.0059(12) 0.0041(14) -0.0060(12)
C13 0.0231(16) 0.0145(14) 0.044(2) 0.0016(13) 0.0021(14) -0.0082(12)
C14 0.0163(15) 0.0250(17) 0.062(2) 0.0104(16) 0.0081(15) -0.0070(13)
C15 0.0146(16) 0.0278(18) 0.089(3) 0.0072(19) 0.0008(18) -0.0046(13)
C16 0.0092(14) 0.0283(17) 0.057(2) 0.0075(16) 0.0085(14) 0.0003(12)
C17 0.0134(14) 0.0285(17) 0.048(2) 0.0066(15) 0.0030(13) 0.0064(12)
C18 0.0156(15) 0.0213(15) 0.045(2) 0.0024(14) 0.0071(13) 0.0065(12)
C19 0.0199(15) 0.0161(15) 0.051(2) 0.0036(14) 0.0059(14) 0.0070(12)
C20 0.0282(16) 0.0148(14) 0.0254(16) 0.0044(12) 0.0128(13) 0.0082(12)
C41 0.0235(15) 0.0147(13) 0.0141(13) 0.0042(11) 0.0035(11) -0.0009(11)
C42 0.0227(15) 0.0154(13) 0.0206(14) 0.0007(11) 0.0070(12) -0.0053(11)
C43 0.0162(14) 0.0166(14) 0.0341(17) 0.0009(12) 0.0012(12) -0.0062(11)
C44 0.0175(15) 0.0260(16) 0.0410(19) 0.0024(14) 0.0102(13) -0.0054(12)
C45 0.0134(15) 0.0277(17) 0.059(2) -0.0005(16) 0.0085(14) -0.0004(12)
C46 0.0119(14) 0.0280(17) 0.044(2) -0.0010(14) 0.0110(13) 0.0027(12)
C47 0.0141(15) 0.0329(18) 0.045(2) 0.0006(15) 0.0058(13) 0.0084(13)
C48 0.0236(16) 0.0226(16) 0.0377(19) -0.0031(13) 0.0104(14) 0.0099(13)
C49 0.0321(18) 0.0143(14) 0.044(2) -0.0034(13) 0.0098(15) 0.0091(13)
C50 0.050(2) 0.0110(14) 0.0272(17) -0.0036(12) 0.0094(15) 0.0067(13)
C51 0.0374(18) 0.0097(13) 0.0304(17) -0.0027(12) -0.0060(14) 0.0015(12)
C52 0.0422(19) 0.0127(14) 0.0287(17) -0.0055(12) -0.0093(14) -0.0037(13)
C53 0.0278(17) 0.0171(15) 0.0403(19) -0.0002(13) -0.0095(14) -0.0105(13)
C54 0.0280(18) 0.0275(18) 0.050(2) 0.0023(16) -0.0167(16) -0.0116(14)
C55 0.0194(17) 0.0307(19) 0.080(3) 0.0090(19) -0.0135(18) -0.0059(14)
C56 0.0198(16) 0.0249(17) 0.051(2) -0.0013(15) -0.0191(15) 0.0019(13)
C57 0.0166(15) 0.0254(16) 0.045(2) 0.0018(14) -0.0089(13) 0.0049(12)
C58 0.0210(16) 0.0265(17) 0.042(2) 0.0127(14) -0.0112(14) 0.0049(13)
C59 0.0221(16) 0.0164(15) 0.050(2) 0.0101(14) -0.0055(14) 0.0057(12)
C60 0.0257(16) 0.0153(14) 0.0204(14) 0.0015(11) -0.0064(12) 0.0042(12)
O1 0.0242(12) 0.0419(14) 0.0277(12) 0.0060(10) -0.0053(10) -0.0028(10)
O2 0.0200(11) 0.0336(12) 0.0303(12) 0.0088(10) -0.0016(9) -0.0049(9)
C81 0.0244(15) 0.0136(13) 0.0166(14) -0.0001(11) 0.0009(11) -0.0024(11)
C82 0.0234(15) 0.0102(12) 0.0187(14) 0.0006(11) -0.0008(11) -0.0022(11)
C83 0.0337(17) 0.0171(14) 0.0158(14) 0.0009(11) 0.0038(12) 0.0020(12)
C84 0.0359(18) 0.0197(15) 0.0186(15) 0.0039(12) -0.0054(13) 0.0021(13)
C85 0.0238(15) 0.0154(14) 0.0240(15) 0.0017(11) -0.0010(12) 0.0000(11)
C86 0.0272(16) 0.0170(14) 0.0199(15) -0.0011(11) 0.0028(12) 0.0004(12)
C87 0.0283(16) 0.0159(14) 0.0151(14) -0.0005(11) -0.0021(11) 0.0000(12)
C88 0.0237(15) 0.0135(13) 0.0273(16) -0.0008(12) -0.0017(12) -0.0027(11)
C89 0.0233(16) 0.0157(14) 0.0314(17) 0.0040(12) -0.0016(13) -0.0023(12)
C90 0.0216(15) 0.0183(14) 0.0282(16) 0.0017(12) -0.0012(12) 0.0001(12)
C91 0.0194(14) 0.0171(14) 0.0259(16) -0.0028(12) 0.0007(12) 0.0010(11)
C92 0.0279(17) 0.042(2) 0.0303(18) 0.0074(15) 0.0055(14) -0.0066(15)
S1 0.0418(6) 0.0953(9) 0.0357(5) 0.0022(5) 0.0066(4) -0.0200(6)
S2 0.0261(4) 0.0439(5) 0.0371(5) -0.0186(4) 0.0003(3) -0.0019(4)
S3 0.0674(8) 0.0564(7) 0.0669(8) -0.0179(6) -0.0351(6) 0.0279(6)
S4 0.0585(7) 0.0821(9) 0.0407(6) 0.0004(5) -0.0092(5) 0.0386(6)
S5 0.0294(5) 0.0355(5) 0.0535(6) 0.0056(4) 0.0152(4) 0.0005(4)
S6 0.0486(6) 0.0634(7) 0.0613(7) 0.0361(6) 0.0309(5) 0.0201(5)
C93 0.0273(17) 0.0271(17) 0.0356(19) -0.0036(14) -0.0110(14) -0.0042(13)
C94 0.0340(19) 0.0259(17) 0.041(2) 0.0011(15) 0.0083(16) 0.0041(14)
C95 0.0275(17) 0.0230(16) 0.0280(17) 0.0026(13) -0.0034(13) 0.0090(13)

loop_
_atom_type_symbol
_atom_type_description
_atom_type_scat_dispersion_real
_atom_type_scat_dispersion_imag
_atom_type_scat_source
C C 0.0181 0.0091 'International Tables Vol C Tables 4.2.6.8 and 6.1.1.4'
H H 0.0000 0.0000 'International Tables Vol C Tables 4.2.6.8 and 6.1.1.4'
N N 0.0311 0.0180 'International Tables Vol C Tables 4.2.6.8 and 6.1.1.4'
O O 0.0492 0.0322 'International Tables Vol C Tables 4.2.6.8 and 6.1.1.4'
S S 0.3331 0.5567 'International Tables Vol C Tables 4.2.6.8 and 6.1.1.4'
Sc Sc 0.3119 1.5331 'International Tables Vol C Tables 4.2.6.8 and 6.1.1.4'

loop_
_geom_angle_atom_site_label_1
_geom_angle_atom_site_label_2
_geom_angle_atom_site_label_3
_geom_angle
Sc3B N1 Sc2A 111.9(2)
Sc2A N1 Sc3A 120.91(12)
Sc3B N1 Sc2B 122.4(2)
Sc3A N1 Sc2B 118.77(14)
Sc3B N1 Sc1 118.55(16)
Sc2A N1 Sc1 121.84(12)
Sc3A N1 Sc1 117.20(12)
Sc2B N1 Sc1 118.44(16)
N1 Sc1 C1 154.89(10)
N1 Sc1 C2 129.23(10)
C1 Sc1 C2 34.25(10)
N1 Sc1 C41 153.95(10)
C1 Sc1 C41 51.14(9)
C2 Sc1 C41 72.97(10)
N1 Sc1 C60 127.70(10)
C1 Sc1 C60 72.73(10)
C2 Sc1 C60 103.06(10)
C41 Sc1 C60 34.10(10)
N1 Sc1 C20 128.39(10)
C1 Sc1 C20 34.05(10)
C2 Sc1 C20 57.53(11)
C41 Sc1 C20 72.82(10)
C60 Sc1 C20 76.12(10)
N1 Sc1 C42 128.72(10)
C1 Sc1 C42 72.71(10)
C2 Sc1 C42 76.13(10)
C41 Sc1 C42 34.12(10)
C60 Sc1 C42 57.70(10)
C20 Sc1 C42 102.89(10)
N1 Sc1 C3 114.71(10)
C1 Sc1 C3 61.16(10)
C2 Sc1 C3 32.74(10)
C41 Sc1 C3 75.80(10)
C60 Sc1 C3 109.77(10)
C20 Sc1 C3 89.89(11)
C42 Sc1 C3 59.72(10)
N1 Sc1 C43 114.67(10)
C1 Sc1 C43 75.46(10)
C2 Sc1 C43 59.52(10)
C41 Sc1 C43 61.10(10)
C60 Sc1 C43 90.08(10)
C20 Sc1 C43 109.37(10)
C42 Sc1 C43 32.78(10)
C3 Sc1 C43 31.55(10)
N1 Sc1 C59 113.57(10)
C1 Sc1 C59 74.93(10)
C2 Sc1 C59 109.03(11)
C41 Sc1 C59 60.80(10)
C60 Sc1 C59 32.77(11)
C20 Sc1 C59 59.12(11)
C42 Sc1 C59 89.98(10)
C3 Sc1 C59 131.72(10)
C43 Sc1 C59 121.36(10)
N1 Sc1 C19 113.67(10)
C1 Sc1 C19 60.70(10)
C2 Sc1 C19 89.71(11)
C41 Sc1 C19 75.31(10)
C60 Sc1 C19 59.47(11)
C20 Sc1 C19 32.58(11)
C42 Sc1 C19 109.32(10)
C3 Sc1 C19 121.18(10)
C43 Sc1 C19 131.66(10)
C59 Sc1 C19 31.16(12)
N1 Sc1 Sc3B 30.27(9)
C1 Sc1 Sc3B 140.54(18)
C2 Sc1 Sc3B 106.53(17)
C41 Sc1 Sc3B 143.07(19)
C60 Sc1 Sc3B 143.0(2)
C20 Sc1 Sc3B 139.3(2)
C42 Sc1 Sc3B 109.02(18)
C3 Sc1 Sc3B 85.11(11)
C43 Sc1 Sc3B 86.28(11)
C59 Sc1 Sc3B 142.78(13)
C19 Sc1 Sc3B 140.92(15)
N1 Sc2A C67A 166.83(19)
N1 Sc2A C54 157.78(17)
C67A Sc2A C54 34.40(18)
N1 Sc2A C68A 133.10(19)
C67A Sc2A C68A 36.9(2)
C54 Sc2A C68A 59.2(2)
N1 Sc2A C73A 138.43(19)
C67A Sc2A C73A 36.3(2)
C54 Sc2A C73A 61.44(18)
C68A Sc2A C73A 62.3(2)
N1 Sc2A C55 131.80(16)
C67A Sc2A C55 53.8(2)
C54 Sc2A C55 34.28(14)
C68A Sc2A C55 52.6(2)
C73A Sc2A C55 89.27(18)
N1 Sc2A C53 131.12(12)
C67A Sc2A C53 61.82(17)
C54 Sc2A C53 33.96(12)
C68A Sc2A C53 92.8(2)
C73A Sc2A C53 71.01(16)
C55 Sc2A C53 58.48(12)
N1 Sc2A C56 121.11(12)
C67A Sc2A C56 55.60(19)
C54 Sc2A C56 57.96(12)
C68A Sc2A C56 30.19(17)
C73A Sc2A C56 89.01(16)
C55 Sc2A C56 32.55(12)
C53 Sc2A C56 89.00(12)
N1 Sc2A C66A 123.8(2)
C67A Sc2A C66A 58.7(3)
C54 Sc2A C66A 66.4(2)
C68A Sc2A C66A 91.9(2)
C73A Sc2A C66A 31.3(2)
C55 Sc2A C66A 100.6(2)
C53 Sc2A C66A 56.07(18)
C56 Sc2A C66A 114.1(2)
N1 Sc2A C52 121.50(10)
C67A Sc2A C52 67.81(18)
C54 Sc2A C52 55.57(12)
C68A Sc2A C52 104.70(19)
C73A Sc2A C52 56.45(15)
C55 Sc2A C52 86.81(12)
C53 Sc2A C52 30.37(11)
C56 Sc2A C52 113.40(11)
C66A Sc2A C52 30.26(17)
N1 Sc2A C74A 108.73(15)
C67A Sc2A C74A 58.63(19)
C54 Sc2A C74A 87.91(16)
C68A Sc2A C74A 30.05(19)
C73A Sc2A C74A 65.95(18)
C55 Sc2A C74A 80.97(16)
C53 Sc2A C74A 120.03(15)
C56 Sc2A C74A 51.72(15)
C66A Sc2A C74A 96.6(2)
C52 Sc2A C74A 121.11(15)
N1 Sc2A Sc3A 29.63(7)
C67A Sc2A Sc3A 159.70(18)
C54 Sc2A Sc3A 136.15(12)
C68A Sc2A Sc3A 162.72(18)
C73A Sc2A Sc3A 128.56(16)
C55 Sc2A Sc3A 132.70(15)
C53 Sc2A Sc3A 103.42(9)
C56 Sc2A Sc3A 142.41(12)
C66A Sc2A Sc3A 101.98(19)
C52 Sc2A Sc3A 92.40(8)
C74A Sc2A Sc3A 135.93(13)
N1 Sc3A C28A 165.0(2)
N1 Sc3A C8 151.97(15)
C28A Sc3A C8 36.7(2)
N1 Sc3A C34A 143.79(18)
C28A Sc3A C34A 35.9(2)
C8 Sc3A C34A 63.78(17)
N1 Sc3A C29A 128.0(2)
C28A Sc3A C29A 61.0(3)
C8 Sc3A C29A 69.98(19)
C34A Sc3A C29A 33.8(2)
N1 Sc3A C7 130.33(13)
C28A Sc3A C7 63.8(2)
C8 Sc3A C7 34.05(12)
C34A Sc3A C7 73.87(17)
C29A Sc3A C7 58.96(17)
N1 Sc3A C27A 131.97(19)
C28A Sc3A C27A 34.0(3)
C8 Sc3A C27A 56.46(18)
C34A Sc3A C27A 60.8(2)
C29A Sc3A C27A 92.5(2)
C7 Sc3A C27A 90.18(19)
N1 Sc3A C6 123.45(11)
C28A Sc3A C6 70.9(2)
C8 Sc3A C6 58.11(12)
C34A Sc3A C6 59.73(17)
C29A Sc3A C6 31.72(17)
C7 Sc3A C6 32.27(11)
C27A Sc3A C6 104.58(19)
N1 Sc3A C9 125.25(12)
C28A Sc3A C9 54.7(2)
C8 Sc3A C9 32.69(11)
C34A Sc3A C9 89.75(16)
C29A Sc3A C9 102.58(19)
C7 Sc3A C9 57.07(11)
C27A Sc3A C9 50.85(16)
C6 Sc3A C9 87.61(12)
N1 Sc3A C37A 117.35(16)
C28A Sc3A C37A 55.6(2)
C8 Sc3A C37A 90.48(16)
C34A Sc3A C37A 30.42(19)
C29A Sc3A C37A 54.3(2)
C7 Sc3A C37A 104.22(15)
C27A Sc3A C37A 62.4(2)
C6 Sc3A C37A 85.42(16)
C9 Sc3A C37A 108.10(16)
N1 Sc3A C10 117.66(10)
C28A Sc3A C10 53.6(2)
C8 Sc3A C10 53.51(11)
C34A Sc3A C10 87.58(16)
C29A Sc3A C10 114.08(19)
C7 Sc3A C10 84.55(11)
C27A Sc3A C10 30.09(15)
C6 Sc3A C10 111.56(11)
C9 Sc3A C10 29.47(10)
C37A Sc3A C10 92.44(17)
N1 Sc3A Sc1 31.44(7)
C28A Sc3A Sc1 153.5(2)
C8 Sc3A Sc1 152.75(11)
C34A Sc3A Sc1 117.65(15)
C29A Sc3A Sc1 96.54(18)
C7 Sc3A Sc1 118.70(9)
C27A Sc3A Sc1 150.25(17)
C6 Sc3A Sc1 97.80(8)
C9 Sc3A Sc1 150.97(9)
C37A Sc3A Sc1 100.78(15)
C10 Sc3A Sc1 148.68(8)
N1 Sc2B C55 163.9(3)
N1 Sc2B C54 157.4(4)
C55 Sc2B C54 37.45(16)
N1 Sc2B C15 135.9(3)
C55 Sc2B C15 37.11(19)
C54 Sc2B C15 64.81(18)
N1 Sc2B C56 131.30(17)
C55 Sc2B C56 36.38(15)
C54 Sc2B C56 61.36(14)
C15 Sc2B C56 62.15(18)
N1 Sc2B C53 132.2(2)
C55 Sc2B C53 63.36(14)
C54 Sc2B C53 34.36(13)
C15 Sc2B C53 71.43(15)
C56 Sc2B C53 94.67(14)
N1 Sc2B C14 122.3(2)
C55 Sc2B C14 59.91(19)
C54 Sc2B C14 69.37(16)
C15 Sc2B C14 31.30(14)
C56 Sc2B C14 92.0(2)
C53 Sc2B C14 56.28(13)
N1 Sc2B C13 120.65(15)
C55 Sc2B C13 70.07(15)
C54 Sc2B C13 58.03(13)
C15 Sc2B C13 57.06(14)
C56 Sc2B C13 106.44(16)
C53 Sc2B C13 30.79(11)
C14 Sc2B C13 30.52(11)
N1 Sc2B C66B 124.2(4)
C55 Sc2B C66B 66.2(3)
C54 Sc2B C66B 36.1(2)
C15 Sc2B C66B 99.8(2)
C56 Sc2B C66B 69.6(2)
C53 Sc2B C66B 53.1(2)
C14 Sc2B C66B 103.8(2)
C13 Sc2B C66B 83.8(2)
N1 Sc2B C67B 111.8(3)
C55 Sc2B C67B 63.4(2)
C54 Sc2B C67B 66.9(2)
C15 Sc2B C67B 96.2(2)
C56 Sc2B C67B 35.1(2)
C53 Sc2B C67B 98.9(2)
C14 Sc2B C67B 123.3(2)
C13 Sc2B C67B 124.7(2)
C66B Sc2B C67B 51.4(3)
N1 Sc2B C16 110.5(3)
C55 Sc2B C16 57.2(2)
C54 Sc2B C16 91.9(2)
C15 Sc2B C16 29.57(15)
C56 Sc2B C16 63.57(19)
C53 Sc2B C16 100.51(19)
C14 Sc2B C16 50.36(15)
C13 Sc2B C16 80.69(18)
C66B Sc2B C16 123.3(2)
C67B Sc2B C16 97.1(2)
N1 Sc2B C57 106.33(17)
C55 Sc2B C57 58.29(16)
C54 Sc2B C57 90.22(15)
C15 Sc2B C57 65.83(18)
C56 Sc2B C57 29.78(12)
C53 Sc2B C57 121.44(15)
C14 Sc2B C57 96.3(2)
C13 Sc2B C57 122.0(2)
C66B Sc2B C57 97.1(2)
C67B Sc2B C57 50.68(18)
C16 Sc2B C57 50.66(15)
N1 Sc3B C7 159.1(5)
N1 Sc3B C47 149.8(6)
C7 Sc3B C47 37.24(15)
N1 Sc3B C8 146.8(6)
C7 Sc3B C8 35.44(17)
C47 Sc3B C8 63.36(16)
N1 Sc3B C48 135.8(6)
C7 Sc3B C48 62.56(18)
C47 Sc3B C48 34.08(18)
C8 Sc3B C48 70.15(15)
N1 Sc3B C6 125.7(4)
C7 Sc3B C6 33.39(15)
C47 Sc3B C6 60.18(16)
C8 Sc3B C6 57.0(2)
C48 Sc3B C6 92.42(16)
N1 Sc3B C9 132.9(3)
C7 Sc3B C9 61.83(17)
C47 Sc3B C9 71.62(15)
C8 Sc3B C9 33.40(14)
C48 Sc3B C9 57.38(15)
C6 Sc3B C9 89.7(3)
N1 Sc3B C49 128.9(3)
C7 Sc3B C49 71.81(16)
C47 Sc3B C49 59.96(19)
C8 Sc3B C49 58.44(14)
C48 Sc3B C49 31.87(14)
C6 Sc3B C49 105.11(16)
C9 Sc3B C49 31.40(12)
N1 Sc3B C46 119.1(4)
C7 Sc3B C46 59.39(18)
C47 Sc3B C46 31.96(16)
C8 Sc3B C46 92.45(16)
C48 Sc3B C46 54.0(2)
C6 Sc3B C46 64.02(15)
C9 Sc3B C46 103.3(2)
C49 Sc3B C46 85.6(3)
N1 Sc3B Sc1 31.18(9)
C7 Sc3B Sc1 130.3(2)
C47 Sc3B Sc1 127.2(3)
C8 Sc3B Sc1 146.5(5)
C48 Sc3B Sc1 138.7(5)
C6 Sc3B Sc1 98.22(18)
C9 Sc3B Sc1 161.0(4)
C49 Sc3B Sc1 154.5(4)
C46 Sc3B Sc1 95.7(2)
N1 Sc3B Sc2B 29.21(11)
C7 Sc3B Sc2B 166.6(4)
C47 Sc3B Sc2B 147.7(6)
C8 Sc3B Sc2B 131.2(3)
C48 Sc3B Sc2B 116.6(4)
C6 Sc3B Sc2B 151.0(4)
C9 Sc3B Sc2B 105.83(15)
C49 Sc3B Sc2B 100.5(2)
C46 Sc3B Sc2B 132.2(5)
Sc1 Sc3B Sc2B 60.17(8)
C20 C1 C2 110.3(2)
C20 C1 C81 123.6(3)
C2 C1 C81 124.8(3)
C20 C1 C41 108.9(2)
C2 C1 C41 108.7(2)
C81 C1 C41 45.22(15)
C20 C1 Sc1 73.49(16)
C2 C1 Sc1 72.98(16)
C81 C1 Sc1 109.87(17)
C41 C1 Sc1 64.65(10)
C26B C2 C1 121.4(5)
C26B C2 C3 104.7(5)
C1 C2 C3 127.7(3)
C1 C2 C21A 105.4(4)
C3 C2 C21A 119.8(4)
C26B C2 Sc1 94.7(4)
C1 C2 Sc1 72.77(16)
C3 C2 Sc1 80.74(17)
C21A C2 Sc1 91.6(3)
C43 C3 C4 117.8(3)
C43 C3 C2 123.3(3)
C4 C3 C2 111.9(3)
C43 C3 Sc1 74.62(16)
C4 C3 Sc1 106.33(19)
C2 C3 Sc1 66.52(16)
C30A C4 C5 102.1(4)
C30A C4 C3 127.4(4)
C5 C4 C3 122.8(3)
C5 C4 C25B 124.4(4)
C3 C4 C25B 103.6(4)
C4 C5 C45 120.1(3)
C4 C5 C6 113.9(3)
C45 C5 C6 118.4(3)
C29A C6 C7 124.2(4)
C29A C6 C5 104.4(4)
C7 C6 C5 123.2(3)
C7 C6 C24B 104.9(5)
C5 C6 C24B 123.3(5)
C29A C6 Sc3B 96.1(4)
C7 C6 Sc3B 59.8(2)
C5 C6 Sc3B 90.2(3)
C24B C6 Sc3B 89.5(4)
C29A C6 Sc3A 72.1(3)
C7 C6 Sc3A 72.08(18)
C5 C6 Sc3A 100.75(19)
C24B C6 Sc3A 65.2(3)
C6 C7 C8 114.1(3)
C6 C7 C47 117.8(3)
C8 C7 C47 119.6(3)
C6 C7 Sc3B 86.8(3)
C8 C7 Sc3B 80.5(3)
C47 C7 Sc3B 73.6(4)
C6 C7 Sc3A 75.64(18)
C8 C7 Sc3A 65.84(17)
C47 C7 Sc3A 99.2(2)
C7 C8 C28A 123.6(4)
C7 C8 C9 119.4(3)
C28A C8 C9 105.2(4)
C7 C8 C23B 104.9(5)
C9 C8 C23B 124.1(5)
C7 C8 Sc3A 80.11(19)
C28A C8 Sc3A 69.1(3)
C9 C8 Sc3A 86.85(19)
C23B C8 Sc3A 68.1(3)
C7 C8 Sc3B 64.0(2)
C28A C8 Sc3B 95.4(4)
C9 C8 Sc3B 78.9(2)
C23B C8 Sc3B 93.1(5)
C49 C9 C10 119.5(3)
C49 C9 C8 120.8(3)
C10 C9 C8 112.5(3)
C49 C9 Sc3B 77.2(4)
C10 C9 Sc3B 99.9(3)
C8 C9 Sc3B 67.7(3)
C49 C9 Sc3A 99.88(19)
C10 C9 Sc3A 82.46(18)
C8 C9 Sc3A 60.46(16)
C9 C10 C11 121.6(3)
C9 C10 C27A 104.0(4)
C11 C10 C27A 125.8(4)
C9 C10 C22B 126.1(4)
C11 C10 C22B 103.4(4)
C9 C10 Sc3A 68.07(17)
C11 C10 Sc3A 106.50(18)
C27A C10 Sc3A 63.4(3)
C22B C10 Sc3A 72.2(3)
C51 C11 C12 119.8(3)
C51 C11 C10 118.2(3)
C12 C11 C10 113.1(3)
C21B C12 C13 124.3(5)
C21B C12 C11 104.6(5)
C13 C12 C11 120.6(3)
C13 C12 C26A 105.3(4)
C11 C12 C26A 124.5(4)
C12 C13 C53 120.3(3)
C12 C13 C14 112.2(3)
C53 C13 C14 119.8(3)
C12 C13 Sc2B 107.1(2)
C53 C13 Sc2B 65.9(2)
C14 C13 Sc2B 72.5(2)
C30B C14 C15 103.9(5)
C30B C14 C13 125.7(5)
C15 C14 C13 121.1(4)
C15 C14 C25A 123.3(4)
C13 C14 C25A 105.9(4)
C30B C14 Sc2B 102.8(4)
C15 C14 Sc2B 61.5(2)
C13 C14 Sc2B 76.9(2)
C25A C14 Sc2B 105.0(3)
C14 C15 C16 114.4(4)
C14 C15 C55 119.1(4)
C16 C15 C55 119.2(4)
C14 C15 Sc2B 87.2(2)
C16 C15 Sc2B 94.5(2)
C55 C15 Sc2B 62.6(2)
C29B C16 C15 100.5(5)
C29B C16 C17 127.2(5)
C15 C16 C17 122.7(4)
C15 C16 C24A 124.4(4)
C17 C16 C24A 103.9(4)
C29B C16 Sc2B 97.6(4)
C15 C16 Sc2B 55.97(19)
C17 C16 Sc2B 85.0(2)
C24A C16 Sc2B 105.5(3)
C57 C17 C18 119.5(3)
C57 C17 C16 118.8(3)
C18 C17 C16 113.6(3)
C28B C18 C17 119.8(5)
C28B C18 C19 108.5(5)
C17 C18 C19 122.5(3)
C17 C18 C23A 105.4(4)
C19 C18 C23A 123.7(4)
C59 C19 C18 118.2(3)
C59 C19 C20 122.9(3)
C18 C19 C20 111.5(3)
C59 C19 Sc1 74.13(18)
C18 C19 Sc1 107.05(19)
C20 C19 Sc1 65.97(16)
C27B C20 C1 128.1(4)
C27B C20 C19 99.0(4)
C1 C20 C19 127.4(3)
C1 C20 C22A 102.1(3)
C19 C20 C22A 123.4(3)
C27B C20 Sc1 96.4(3)
C1 C20 Sc1 72.46(16)
C19 C20 Sc1 81.44(18)
C22A C20 Sc1 90.5(2)
C35A C21A C22A 124.0(5)
C35A C21A C2 123.1(6)
C22A C21A C2 106.6(5)
C31A C22A C21A 121.0(5)
C31A C22A C20 121.9(5)
C21A C22A C20 110.5(4)
C24A C23A C31A 118.4(6)
C24A C23A C18 109.3(5)
C31A C23A C18 121.6(6)
C23A C24A C32A 123.0(6)
C23A C24A C16 107.7(5)
C32A C24A C16 118.2(6)
C32A C25A C26A 125.4(6)
C32A C25A C14 120.0(6)
C26A C25A C14 104.5(5)
C25A C26A C33A 118.7(6)
C25A C26A C12 112.1(6)
C33A C26A C12 119.1(6)
C10 C27A C33A 119.7(6)
C10 C27A C28A 111.0(5)
C33A C27A C28A 122.2(6)
C10 C27A Sc3A 86.5(3)
C33A C27A Sc3A 94.8(4)
C28A C27A Sc3A 61.5(4)
C34A C28A C27A 120.8(6)
C34A C28A C8 118.8(6)
C27A C28A C8 107.2(6)
C34A C28A Sc3A 75.1(4)
C27A C28A Sc3A 84.4(4)
C8 C28A Sc3A 74.3(3)
C6 C29A C34A 121.4(6)
C6 C29A C30A 106.6(6)
C34A C29A C30A 122.1(6)
C6 C29A Sc3A 76.2(3)
C34A C29A Sc3A 66.5(4)
C30A C29A Sc3A 99.0(4)
C4 C30A C35A 120.5(6)
C4 C30A C29A 112.9(5)
C35A C30A C29A 118.0(5)
C40A C31A C22A 116.8(5)
C40A C31A C23A 119.9(6)
C22A C31A C23A 116.0(6)
C25A C32A C39A 115.0(6)
C25A C32A C24A 119.4(6)
C39A C32A C24A 118.4(6)
C38A C33A C27A 117.0(6)
C38A C33A C26A 117.0(6)
C27A C33A C26A 117.6(6)
C29A C34A C28A 117.8(6)
C29A C34A C37A 118.3(6)
C28A C34A C37A 116.0(6)
C29A C34A Sc3A 79.7(4)
C28A C34A Sc3A 69.0(4)
C37A C34A Sc3A 93.3(4)
C21A C35A C30A 116.1(5)
C21A C35A C36A 113.9(5)
C30A C35A C36A 122.2(5)
C35A C36A C40A 123.0(6)
C35A C36A C37A 118.3(6)
C40A C36A C37A 108.5(5)
C34A C37A C38A 123.4(6)
C34A C37A C36A 121.1(6)
C38A C37A C36A 106.6(5)
C34A C37A Sc3A 56.3(3)
C38A C37A Sc3A 89.5(3)
C36A C37A Sc3A 99.1(3)
C33A C38A C39A 121.4(6)
C33A C38A C37A 120.0(6)
C39A C38A C37A 109.0(5)
C32A C39A C38A 122.0(6)
C32A C39A C40A 118.9(6)
C38A C39A C40A 107.8(5)
C31A C40A C36A 120.8(6)
C31A C40A C39A 121.2(6)
C36A C40A C39A 108.2(5)
C35B C21B C12 117.9(7)
C35B C21B C22B 122.8(7)
C12 C21B C22B 110.3(6)
C31B C22B C21B 124.0(6)
C31B C22B C10 119.0(6)
C21B C22B C10 108.5(6)
C8 C23B C31B 119.6(7)
C8 C23B C24B 110.2(7)
C31B C23B C24B 115.9(7)
C32B C24B C23B 124.6(8)
C32B C24B C6 118.7(8)
C23B C24B C6 105.8(6)
C26B C25B C32B 124.0(7)
C26B C25B C4 107.8(6)
C32B C25B C4 119.4(7)
C25B C26B C2 111.4(7)
C25B C26B C33B 120.9(7)
C2 C26B C33B 122.1(8)
C20 C27B C33B 117.4(6)
C20 C27B C28B 114.2(6)
C33B C27B C28B 122.5(7)
C18 C28B C34B 125.4(8)
C18 C28B C27B 106.4(8)
C34B C28B C27B 119.5(7)
C16 C29B C34B 118.3(7)
C16 C29B C30B 111.9(7)
C34B C29B C30B 121.1(7)
C14 C30B C35B 122.2(6)
C14 C30B C29B 109.1(7)
C35B C30B C29B 118.4(6)
C22B C31B C40B 113.9(7)
C22B C31B C23B 118.1(7)
C40B C31B C23B 119.7(7)
C25B C32B C24B 119.8(7)
C25B C32B C39B 114.9(7)
C24B C32B C39B 118.7(7)
C27B C33B C38B 118.0(7)
C27B C33B C26B 116.8(7)
C38B C33B C26B 116.4(7)
C28B C34B C29B 115.4(7)
C28B C34B C37B 118.7(7)
C29B C34B C37B 119.0(7)
C21B C35B C36B 114.8(7)
C21B C35B C30B 117.3(7)
C36B C35B C30B 120.7(6)
C35B C36B C40B 122.5(8)
C35B C36B C37B 119.4(7)
C40B C36B C37B 108.3(6)
C34B C37B C38B 121.3(7)
C34B C37B C36B 121.1(7)
C38B C37B C36B 107.1(6)
C39B C38B C33B 119.7(8)
C39B C38B C37B 109.2(6)
C33B C38B C37B 119.7(7)
C32B C39B C38B 124.0(8)
C32B C39B C40B 119.5(8)
C38B C39B C40B 107.7(6)
C31B C40B C36B 121.8(7)
C31B C40B C39B 121.3(8)
C36B C40B C39B 107.7(6)
C60 C41 C42 110.9(3)
C60 C41 C81 123.3(3)
C42 C41 C81 124.2(3)
C60 C41 C1 108.2(2)
C42 C41 C1 108.3(2)
C81 C41 C1 45.15(15)
C60 C41 Sc1 73.01(16)
C42 C41 Sc1 73.39(15)
C81 C41 Sc1 109.35(17)
C1 C41 Sc1 64.21(10)
C61A C42 C41 122.1(4)
C61A C42 C43 104.3(4)
C41 C42 C43 127.5(3)
C41 C42 C70B 104.4(4)
C43 C42 C70B 120.6(4)
C61A C42 Sc1 95.5(3)
C41 C42 Sc1 72.50(15)
C43 C42 Sc1 80.37(16)
C70B C42 Sc1 91.3(3)
C3 C43 C42 123.5(3)
C3 C43 C44 118.4(3)
C42 C43 C44 110.7(3)
C3 C43 Sc1 73.84(17)
C42 C43 Sc1 66.84(15)
C44 C43 Sc1 106.34(18)
C61B C44 C45 101.8(5)
C61B C44 C43 128.4(5)
C45 C44 C43 122.3(3)
C45 C44 C62A 122.8(4)
C43 C44 C62A 105.3(4)
C5 C45 C44 118.6(3)
C5 C45 C46 119.1(3)
C44 C45 C46 114.4(3)
C62B C46 C45 102.9(5)
C62B C46 C47 127.4(5)
C45 C46 C47 122.3(3)
C45 C46 C63A 123.8(4)
C47 C46 C63A 103.8(4)
C62B C46 Sc3B 102.8(4)
C45 C46 Sc3B 88.1(2)
C47 C46 Sc3B 57.69(18)
C63A C46 Sc3B 91.4(4)
C46 C47 C48 112.8(3)
C46 C47 C7 119.1(3)
C48 C47 C7 119.8(3)
C46 C47 Sc3B 90.3(3)
C48 C47 Sc3B 82.6(3)
C7 C47 Sc3B 69.1(4)
C63B C48 C49 107.6(6)
C63B C48 C47 122.0(6)
C49 C48 C47 120.9(3)
C49 C48 C64A 121.1(4)
C47 C48 C64A 106.7(4)
C63B C48 Sc3B 100.4(5)
C49 C48 Sc3B 78.9(2)
C47 C48 Sc3B 63.3(2)
C64A C48 Sc3B 95.3(4)
C50 C49 C9 119.1(3)
C50 C49 C48 113.8(3)
C9 C49 C48 119.1(3)
C50 C49 Sc3B 102.9(2)
C9 C49 Sc3B 71.4(3)
C48 C49 Sc3B 69.3(3)
C49 C50 C51 121.3(3)
C49 C50 C64B 99.4(4)
C51 C50 C64B 130.5(4)
C49 C50 C65A 126.6(4)
C51 C50 C65A 101.9(4)
C50 C51 C11 120.2(3)
C50 C51 C52 112.3(3)
C11 C51 C52 118.6(3)
C53 C52 C66A 122.2(5)
C53 C52 C51 122.1(3)
C66A C52 C51 107.8(5)
C53 C52 C65B 108.4(5)
C51 C52 C65B 121.7(5)
C53 C52 Sc2A 67.36(17)
C66A C52 Sc2A 72.7(3)
C51 C52 Sc2A 106.10(19)
C65B C52 Sc2A 67.1(4)
C52 C53 C13 118.6(3)
C52 C53 C54 114.1(3)
C13 C53 C54 120.0(3)
C52 C53 Sc2B 97.0(2)
C13 C53 Sc2B 83.3(2)
C54 C53 Sc2B 63.54(18)
C52 C53 Sc2A 82.27(19)
C13 C53 Sc2A 97.7(2)
C54 C53 Sc2A 62.91(17)
C67A C54 C55 101.9(4)
C67A C54 C53 125.6(4)
C55 C54 C53 119.1(4)
C55 C54 C66B 125.9(4)
C53 C54 C66B 101.0(4)
C67A C54 Sc2B 84.4(3)
C55 C54 Sc2B 65.5(2)
C53 C54 Sc2B 82.1(2)
C66B C54 Sc2B 87.9(3)
C67A C54 Sc2A 69.2(3)
C55 C54 Sc2A 80.6(2)
C53 C54 Sc2A 83.13(19)
C66B C54 Sc2A 69.2(3)
C54 C55 C56 113.2(4)
C54 C55 C15 120.4(3)
C56 C55 C15 116.8(4)
C54 C55 Sc2B 77.0(3)
C56 C55 Sc2B 81.4(2)
C15 C55 Sc2B 80.3(3)
C54 C55 Sc2A 65.10(19)
C56 C55 Sc2A 77.5(2)
C15 C55 Sc2A 96.2(2)
C68A C56 C57 123.9(5)
C68A C56 C55 104.7(4)
C57 C56 C55 123.4(4)
C57 C56 C67B 105.7(4)
C55 C56 C67B 121.9(4)
C68A C56 Sc2B 83.7(3)
C57 C56 Sc2B 93.9(2)
C55 C56 Sc2B 62.21(19)
C67B C56 Sc2B 87.4(3)
C68A C56 Sc2A 67.1(3)
C57 C56 Sc2A 102.0(2)
C55 C56 Sc2A 69.95(19)
C67B C56 Sc2A 71.2(3)
C58 C57 C17 119.1(3)
C58 C57 C56 114.4(3)
C17 C57 C56 118.9(3)
C58 C57 Sc2B 102.2(2)
C17 C57 Sc2B 85.0(2)
C56 C57 Sc2B 56.34(18)
C69A C58 C57 122.8(5)
C69A C58 C59 106.5(5)
C57 C58 C59 122.5(3)
C57 C58 C68B 104.7(5)
C59 C58 C68B 124.3(5)
C19 C59 C60 124.0(3)
C19 C59 C58 118.2(3)
C60 C59 C58 110.3(3)
C19 C59 Sc1 74.71(18)
C60 C59 Sc1 66.08(16)
C58 C59 Sc1 106.33(19)
C70A C60 C41 125.7(4)
C70A C60 C59 102.3(4)
C41 C60 C59 127.1(3)
C41 C60 C69B 101.8(4)
C59 C60 C69B 124.1(4)
C70A C60 Sc1 97.1(3)
C41 C60 Sc1 72.90(16)
C59 C60 Sc1 81.15(17)
C69B C60 Sc1 90.7(3)
C62A C61A C42 113.7(6)
C62A C61A C75A 119.4(5)
C42 C61A C75A 120.8(6)
C61A C62A C71A 124.4(6)
C61A C62A C44 105.6(5)
C71A C62A C44 120.5(6)
C71A C63A C64A 122.8(6)
C71A C63A C46 119.1(6)
C64A C63A C46 108.7(5)
C63A C64A C72A 119.0(6)
C63A C64A C48 108.1(5)
C72A C64A C48 122.6(6)
C72A C65A C66A 120.7(6)
C72A C65A C50 117.9(5)
C66A C65A C50 112.0(5)
C73A C66A C65A 124.3(6)
C73A C66A C52 121.0(7)
C65A C66A C52 105.9(6)
C73A C66A Sc2A 63.3(4)
C65A C66A Sc2A 104.0(4)
C52 C66A Sc2A 77.1(3)
C54 C67A C73A 119.5(5)
C54 C67A C68A 111.7(5)
C73A C67A C68A 116.8(5)
C54 C67A Sc2A 76.4(3)
C73A C67A Sc2A 79.6(3)
C68A C67A Sc2A 79.0(3)
C56 C68A C74A 120.8(6)
C56 C68A C67A 108.4(6)
C74A C68A C67A 122.0(5)
C56 C68A Sc2A 82.7(3)
C74A C68A Sc2A 92.4(4)
C67A C68A Sc2A 64.1(3)
C58 C69A C74A 122.0(6)
C58 C69A C70A 108.9(6)
C74A C69A C70A 120.1(6)
C60 C70A C75A 120.0(5)
C60 C70A C69A 111.8(5)
C75A C70A C69A 122.1(5)
C63A C71A C76A 118.2(6)
C63A C71A C62A 118.8(6)
C76A C71A C62A 116.1(6)
C65A C72A C77A 118.2(6)
C65A C72A C64A 117.5(6)
C77A C72A C64A 117.6(6)
C66A C73A C78A 113.2(6)
C66A C73A C67A 117.2(6)
C78A C73A C67A 121.6(5)
C66A C73A Sc2A 85.4(4)
C78A C73A Sc2A 93.4(4)
C67A C73A Sc2A 64.1(3)
C79A C74A C69A 117.3(6)
C79A C74A C68A 119.8(5)
C69A C74A C68A 115.8(6)
C79A C74A Sc2A 85.6(3)
C69A C74A Sc2A 101.7(4)
C68A C74A Sc2A 57.6(3)
C70A C75A C80A 118.7(5)
C70A C75A C61A 116.2(5)
C80A C75A C61A 116.3(5)
C71A C76A C80A 121.6(7)
C71A C76A C77A 119.9(7)
C80A C76A C77A 109.1(5)
C72A C77A C78A 119.3(6)
C72A C77A C76A 122.2(6)
C78A C77A C76A 107.8(5)
C73A C78A C77A 124.0(6)
C73A C78A C79A 119.3(5)
C77A C78A C79A 107.6(5)
C74A C79A C80A 124.0(6)
C74A C79A C78A 120.2(6)
C80A C79A C78A 106.4(5)
C76A C80A C75A 121.8(6)
C76A C80A C79A 108.9(5)
C75A C80A C79A 117.6(5)
C44 C61B C75B 120.4(7)
C44 C61B C62B 111.2(6)
C75B C61B C62B 118.7(6)
C46 C62B C71B 117.9(7)
C46 C62B C61B 109.6(7)
C71B C62B C61B 121.3(7)
C48 C63B C71B 122.6(9)
C48 C63B C64B 106.3(8)
C71B C63B C64B 121.5(8)
C72B C64B C63B 121.1(7)
C72B C64B C50 115.5(7)
C63B C64B C50 112.8(7)
C66B C65B C72B 123.1(8)
C66B C65B C52 108.5(8)
C72B C65B C52 121.1(9)
C65B C66B C73B 120.8(8)
C65B C66B C54 107.9(6)
C73B C66B C54 117.3(7)
C65B C66B Sc2B 91.5(5)
C73B C66B Sc2B 84.3(5)
C54 C66B Sc2B 56.0(3)
C73B C67B C68B 125.6(8)
C73B C67B C56 122.0(8)
C68B C67B C56 103.2(6)
C73B C67B Sc2B 82.1(5)
C68B C67B Sc2B 100.9(5)
C56 C67B Sc2B 57.5(3)
C74B C68B C67B 117.0(8)
C74B C68B C58 121.2(8)
C67B C68B C58 111.9(7)
C74B C69B C70B 122.4(6)
C74B C69B C60 121.9(6)
C70B C69B C60 108.7(5)
C75B C70B C69B 123.2(6)
C75B C70B C42 121.7(7)
C69B C70B C42 108.8(6)
C63B C71B C62B 117.2(8)
C63B C71B C76B 117.1(7)
C62B C71B C76B 118.3(7)
C64B C72B C77B 118.7(7)
C64B C72B C65B 118.7(7)
C77B C72B C65B 114.7(8)
C67B C73B C78B 116.4(8)
C67B C73B C66B 119.3(8)
C78B C73B C66B 116.1(8)
C79B C74B C69B 115.9(7)
C79B C74B C68B 120.1(8)
C69B C74B C68B 116.6(7)
C70B C75B C61B 116.7(7)
C70B C75B C80B 114.8(7)
C61B C75B C80B 121.2(7)
C80B C76B C77B 107.3(6)
C80B C76B C71B 120.8(7)
C77B C76B C71B 121.5(7)
C78B C77B C72B 120.2(8)
C78B C77B C76B 109.9(7)
C72B C77B C76B 119.9(8)
C73B C78B C77B 124.5(8)
C73B C78B C79B 120.4(8)
C77B C78B C79B 106.5(7)
C74B C79B C80B 122.3(8)
C74B C79B C78B 120.4(8)
C80B C79B C78B 107.6(6)
C75B C80B C76B 119.6(7)
C75B C80B C79B 121.0(8)
C76B C80B C79B 108.8(6)
C91 O2 C92 115.2(2)
C1 C81 C41 89.6(2)
C1 C81 C82 111.9(2)
C41 C81 C82 114.8(2)
C1 C81 C88 114.1(2)
C41 C81 C88 113.5(2)
C82 C81 C88 111.3(2)
C87 C82 C83 119.1(3)
C87 C82 C81 119.0(3)
C83 C82 C81 121.9(3)
C84 C83 C82 120.3(3)
C83 C84 C85 120.5(3)
C86 C85 C84 119.1(3)
C87 C86 C85 120.3(3)
C86 C87 C82 120.6(3)
C89 C88 C81 112.6(2)
C90 C89 C88 111.0(3)
C91 C90 C89 112.7(3)
O1 C91 O2 122.9(3)
O1 C91 C90 126.2(3)
O2 C91 C90 110.9(3)
S2 C93 S1 179.2(3)
S4 C94 S3 178.0(3)
S6 C95 S5 179.1(3)

loop_
_geom_bond_atom_site_label_1
_geom_bond_atom_site_label_2
_geom_bond_distance
N1 Sc3B 2.003(4)
N1 Sc2A 2.041(3)
N1 Sc3A 2.051(3)
N1 Sc2B 2.055(4)
N1 Sc1 2.057(2)
Sc1 C1 2.447(3)
Sc1 C2 2.450(3)
Sc1 C41 2.456(3)
Sc1 C60 2.457(3)
Sc1 C20 2.460(3)
Sc1 C42 2.468(3)
Sc1 C3 2.636(3)
Sc1 C43 2.646(3)
Sc1 C59 2.656(3)
Sc1 C19 2.664(3)
Sc1 Sc3B 3.490(3)
Sc2A C67A 2.216(6)
Sc2A C54 2.304(3)
Sc2A C68A 2.418(6)
Sc2A C73A 2.422(6)
Sc2A C55 2.506(4)
Sc2A C53 2.570(3)
Sc2A C56 2.605(3)
Sc2A C66A 2.703(8)
Sc2A C52 2.759(3)
Sc2A C74A 2.862(6)
Sc2A Sc3A 3.5605(13)
Sc3A C28A 2.266(7)
Sc3A C8 2.335(3)
Sc3A C34A 2.344(6)
Sc3A C29A 2.515(7)
Sc3A C7 2.521(4)
Sc3A C27A 2.565(6)
Sc3A C6 2.567(3)
Sc3A C9 2.680(3)
Sc3A C37A 2.813(6)
Sc3A C10 2.864(3)
Sc2B C55 2.142(5)
Sc2B C54 2.293(5)
Sc2B C15 2.379(7)
Sc2B C56 2.394(4)
Sc2B C53 2.537(4)
Sc2B C14 2.702(6)
Sc2B C13 2.759(4)
Sc2B C66B 2.764(10)
Sc2B C67B 2.834(9)
Sc2B C16 2.861(8)
Sc2B C57 2.869(5)
Sc3B C7 2.222(6)
Sc3B C47 2.282(7)
Sc3B C8 2.437(8)
Sc3B C48 2.533(10)
Sc3B C6 2.567(8)
Sc3B C9 2.584(5)
Sc3B C49 2.658(6)
Sc3B C46 2.699(9)
C1 C20 1.437(4)
C1 C2 1.442(4)
C1 C81 1.500(4)
C2 C26B 1.426(9)
C2 C3 1.444(5)
C2 C21A 1.478(7)
C3 C43 1.436(5)
C3 C4 1.440(4)
C4 C30A 1.376(7)
C4 C5 1.406(5)
C4 C25B 1.502(8)
C5 C45 1.415(6)
C5 C6 1.441(5)
C6 C29A 1.390(7)
C6 C7 1.415(5)
C6 C24B 1.523(9)
C7 C8 1.433(5)
C7 C47 1.439(5)
C8 C28A 1.448(8)
C8 C9 1.449(5)
C8 C23B 1.451(9)
C9 C49 1.420(5)
C9 C10 1.421(5)
C10 C11 1.423(5)
C10 C27A 1.439(7)
C10 C22B 1.460(7)
C11 C51 1.420(5)
C11 C12 1.422(5)
C12 C21B 1.410(8)
C12 C13 1.415(5)
C12 C26A 1.480(7)
C13 C53 1.422(5)
C13 C14 1.439(5)
C14 C30B 1.254(8)
C14 C15 1.406(5)
C14 C25A 1.555(8)
C15 C16 1.416(6)
C15 C55 1.456(7)
C16 C29B 1.286(8)
C16 C17 1.433(5)
C16 C24A 1.554(8)
C17 C57 1.416(5)
C17 C18 1.417(5)
C18 C28B 1.303(9)
C18 C19 1.447(5)
C18 C23A 1.508(8)
C19 C59 1.429(5)
C19 C20 1.451(5)
C20 C27B 1.407(7)
C20 C22A 1.499(6)
C21A C35A 1.397(8)
C21A C22A 1.416(11)
C22A C31A 1.407(8)
C23A C24A 1.414(11)
C23A C31A 1.416(9)
C24A C32A 1.418(8)
C25A C32A 1.398(8)
C25A C26A 1.418(12)
C26A C33A 1.442(9)
C27A C33A 1.439(9)
C27A C28A 1.443(12)
C28A C34A 1.423(10)
C29A C34A 1.423(9)
C29A C30A 1.453(11)
C30A C35A 1.417(8)
C31A C40A 1.401(7)
C32A C39A 1.410(8)
C33A C38A 1.416(8)
C34A C37A 1.427(8)
C35A C36A 1.421(8)
C36A C40A 1.429(8)
C36A C37A 1.467(8)
C37A C38A 1.450(8)
C38A C39A 1.436(9)
C39A C40A 1.453(9)
C21B C35B 1.400(10)
C21B C22B 1.420(13)
C22B C31B 1.419(10)
C23B C31B 1.460(11)
C23B C24B 1.470(15)
C24B C32B 1.407(11)
C25B C26B 1.402(15)
C25B C32B 1.406(11)
C26B C33B 1.447(11)
C27B C33B 1.419(10)
C27B C28B 1.449(13)
C28B C34B 1.421(11)
C29B C34B 1.422(11)
C29B C30B 1.480(11)
C30B C35B 1.446(10)
C31B C40B 1.436(9)
C32B C39B 1.416(10)
C33B C38B 1.439(9)
C34B C37B 1.436(10)
C35B C36B 1.431(10)
C36B C40B 1.447(10)
C36B C37B 1.457(10)
C37B C38B 1.453(10)
C38B C39B 1.428(11)
C39B C40B 1.466(11)
C41 C60 1.440(4)
C41 C42 1.444(4)
C41 C81 1.502(4)
C42 C61A 1.431(7)
C42 C43 1.453(4)
C42 C70B 1.467(8)
C43 C44 1.455(5)
C44 C61B 1.342(8)
C44 C45 1.416(5)
C44 C62A 1.516(7)
C45 C46 1.424(5)
C46 C62B 1.334(8)
C46 C47 1.429(5)
C46 C63A 1.522(7)
C47 C48 1.431(5)
C48 C63B 1.349(10)
C48 C49 1.430(5)
C48 C64A 1.466(8)
C49 C50 1.413(5)
C50 C51 1.420(5)
C50 C64B 1.449(8)
C50 C65A 1.480(7)
C51 C52 1.428(5)
C52 C53 1.408(5)
C52 C66A 1.427(8)
C52 C65B 1.482(10)
C53 C54 1.446(5)
C54 C67A 1.339(7)
C54 C55 1.431(6)
C54 C66B 1.630(9)
C55 C56 1.436(5)
C56 C68A 1.320(7)
C56 C57 1.428(5)
C56 C67B 1.630(10)
C57 C58 1.414(5)
C58 C69A 1.334(8)
C58 C59 1.456(5)
C58 C68B 1.547(10)
C59 C60 1.455(5)
C60 C70A 1.387(6)
C60 C69B 1.526(7)
C61A C62A 1.403(11)
C61A C75A 1.450(9)
C62A C71A 1.411(8)
C63A C71A 1.405(8)
C63A C64A 1.438(12)
C64A C72A 1.442(9)
C65A C72A 1.399(8)
C65A C66A 1.420(12)
C66A C73A 1.410(10)
C67A C73A 1.457(8)
C67A C68A 1.481(9)
C68A C74A 1.435(8)
C69A C74A 1.420(9)
C69A C70A 1.440(11)
C70A C75A 1.423(8)
C71A C76A 1.409(8)
C72A C77A 1.408(8)
C73A C78A 1.427(8)
C74A C79A 1.413(8)
C75A C80A 1.434(8)
C76A C80A 1.419(9)
C76A C77A 1.447(10)
C77A C78A 1.441(8)
C78A C79A 1.489(8)
C79A C80A 1.450(8)
C61B C75B 1.416(10)
C61B C62B 1.456(12)
C62B C71B 1.426(11)
C63B C71B 1.424(12)
C63B C64B 1.440(14)
C64B C72B 1.420(11)
C65B C66B 1.418(16)
C65B C72B 1.465(13)
C66B C73B 1.423(11)
C67B C73B 1.391(11)
C67B C68B 1.434(15)
C68B C74B 1.408(11)
C69B C74B 1.401(10)
C69B C70B 1.413(13)
C70B C75B 1.413(10)
C71B C76B 1.447(10)
C72B C77B 1.437(10)
C73B C78B 1.401(11)
C74B C79B 1.400(10)
C75B C80B 1.429(10)
C76B C80B 1.431(10)
C76B C77B 1.443(11)
C77B C78B 1.436(12)
C78B C79B 1.468(12)
C79B C80B 1.453(11)
O1 C91 1.204(4)
O2 C91 1.348(4)
O2 C92 1.441(4)
C81 C82 1.523(4)
C81 C88 1.539(4)
C82 C87 1.387(4)
C82 C83 1.391(4)
C83 C84 1.384(5)
C84 C85 1.390(5)
C85 C86 1.389(4)
C86 C87 1.384(4)
C88 C89 1.528(4)
C89 C90 1.522(4)
C90 C91 1.499(4)
S1 C93 1.543(4)
S2 C93 1.542(4)
S3 C94 1.538(4)
S4 C94 1.530(4)
S5 C95 1.539(3)
S6 C95 1.534(3)
